data_7700046
loop_
_publ_author_name
'Bjorklund, Jennifer L.'
'Pyrch, Mikaela M.'
'Basile, Madeline C.'
'Mason, Sara E.'
'Forbes, Tori Z.'

_publ_section_title
;
 Actinyl-cation interactions: experimental and theoretical assessment of
 [Np(vi)O<sub>2</sub>Cl<sub>4</sub>]<sup>2-</sup> and
 [U(vi)O<sub>2</sub>Cl<sub>4</sub>]<sup>2-</sup> systems.
;
_journal_issue 24
_journal_name_full 'Dalton transactions (Cambridge, England : 2003)'
_journal_page_first 8861
_journal_page_last 8871
_journal_paper_doi 10.1039/c9dt01753d
_journal_volume 48
_journal_year 2019
_chemical_formula_sum 'C24 H52 Cl4 Na2 Np O16'
_chemical_formula_weight 1021.43
_space_group_crystal_system monoclinic
_space_group_IT_number 14
_space_group_name_Hall '-P 2yn'
_space_group_name_H-M_alt 'P 1 21/n 1'
_symmetry_space_group_name_Hall '-P 2yn'
_symmetry_space_group_name_H-M 'P 1 21/n 1'
_atom_sites_solution_hydrogens difmap
_audit_creation_method SHELXL-2014/7
_audit_update_record
;
2019-04-25 deposited with the CCDC.    2019-05-21 downloaded from the CCDC.
;
_cell_angle_alpha 90
_cell_angle_beta 101.388(8)
_cell_angle_gamma 90
_cell_formula_units_Z 2
_cell_length_a 14.117(3)
_cell_length_b 9.517(2)
_cell_length_c 14.336(3)
_cell_measurement_reflns_used 1127
_cell_measurement_temperature 100(2)
_cell_measurement_theta_max 25
_cell_measurement_theta_min 2
_cell_volume 1888.1(7)
_computing_cell_refinement 'APEX3 (Bruker, Madison, WI)'
_computing_data_collection 'APEX3 (Bruker, Madison, WI)'
_computing_data_reduction 'APEX3 (Bruker, Madison, WI)'
_computing_molecular_graphics 'Crystalmaker X'
_computing_structure_refinement 'SHELXL-2014/7 (Sheldrick, 2014)'
_computing_structure_solution 'APEX3 (Bruker, Madison, WI)'
_diffrn_ambient_temperature 100(2)
_diffrn_measured_fraction_theta_full 0.998
_diffrn_measured_fraction_theta_max 0.993
_diffrn_measurement_device_type 'Bruker Diffrac'
_diffrn_measurement_method 'phi scans'
_diffrn_radiation_type MoK\a
_diffrn_radiation_wavelength 0.71073
_diffrn_reflns_av_R_equivalents 0.0653
_diffrn_reflns_av_unetI/netI 0.0308
_diffrn_reflns_Laue_measured_fraction_full 0.998
_diffrn_reflns_Laue_measured_fraction_max 0.993
_diffrn_reflns_limit_h_max 18
_diffrn_reflns_limit_h_min -18
_diffrn_reflns_limit_k_max 12
_diffrn_reflns_limit_k_min -12
_diffrn_reflns_limit_l_max 19
_diffrn_reflns_limit_l_min -19
_diffrn_reflns_number 33982
_diffrn_reflns_point_group_measured_fraction_full 0.998
_diffrn_reflns_point_group_measured_fraction_max 0.993
_diffrn_reflns_theta_full 25.242
_diffrn_reflns_theta_max 28.346
_diffrn_reflns_theta_min 2.260
_exptl_absorpt_coefficient_mu 3.122
_exptl_absorpt_correction_T_max 0.7457
_exptl_absorpt_correction_T_min 0.4871
_exptl_absorpt_correction_type semiempirical
_exptl_absorpt_process_details SADABS
_exptl_crystal_colour yellow-green
_exptl_crystal_density_diffrn 1.797
_exptl_crystal_description blocky
_exptl_crystal_F_000 1014
_exptl_crystal_size_max 0.09
_exptl_crystal_size_mid 0.05
_exptl_crystal_size_min 0.04
_refine_diff_density_max 0.832
_refine_diff_density_min -0.998
_refine_diff_density_rms 0.102
_refine_ls_extinction_method none
_refine_ls_goodness_of_fit_ref 1.100
_refine_ls_hydrogen_treatment refall
_refine_ls_matrix_type full
_refine_ls_number_parameters 318
_refine_ls_number_reflns 4677
_refine_ls_number_restraints 117
_refine_ls_restrained_S_all 1.088
_refine_ls_R_factor_all 0.0284
_refine_ls_R_factor_gt 0.0204
_refine_ls_shift/su_max 0.001
_refine_ls_shift/su_mean 0.000
_refine_ls_structure_factor_coef Fsqd
_refine_ls_weighting_details 'w=1/[\s^2^(Fo^2^)+(0.0076P)^2^+2.2073P] where P=(Fo^2^+2Fc^2^)/3'
_refine_ls_weighting_scheme calc
_refine_ls_wR_factor_gt 0.0439
_refine_ls_wR_factor_ref 0.0468
_reflns_Friedel_coverage 0.000
_reflns_number_gt 3972
_reflns_number_total 4677
_reflns_threshold_expression 'I > 2\s(I)'
_cod_data_source_file c9dt01753d2.cif
_cod_data_source_block P21n
_cod_depositor_comments 'Adding full bibliography for 7700045--7700047.cif.'
_cod_original_cell_volume 1888.2(7)
_cod_database_code 7700046
_shelx_shelxl_version_number 2014/7
_shelx_space_group_comment
;
The symmetry employed for this shelxl refinement is uniquely defined
by the following loop, which should always be used as a source of
symmetry information in preference to the above space-group names.
They are only intended as comments.
;

loop_
_space_group_symop_operation_xyz
'x, y, z'
'-x+1/2, y+1/2, -z+1/2'
'-x, -y, -z'
'x-1/2, -y-1/2, z-1/2'

loop_
_atom_site_label
_atom_site_type_symbol
_atom_site_fract_x
_atom_site_fract_y
_atom_site_fract_z
_atom_site_U_iso_or_equiv
_atom_site_adp_type
_atom_site_occupancy
_atom_site_site_symmetry_order
_atom_site_calc_flag
_atom_site_refinement_flags_posn
_atom_site_refinement_flags_adp
_atom_site_refinement_flags_occupancy
Np1 Np 0.0000 1.0000 0.5000 0.01095(4) Uani 1 2 d S . P
H1 H 0.370(2) 0.147(3) 0.484(2) 0.015(7) Uiso 1 1 d . . .
Na1 Na 0.36701(7) 0.61477(10) 0.50442(7) 0.01878(19) Uani 1 1 d . U .
Cl1 Cl -0.02173(4) 1.21225(6) 0.61506(4) 0.01973(11) Uani 1 1 d . . .
O1 O 0.03374(13) 0.88714(19) 0.59794(12) 0.0193(3) Uani 1 1 d . . .
C1 C 0.58459(18) 0.1081(3) 0.34825(18) 0.0185(5) Uani 1 1 d . U .
Cl2 Cl 0.18499(4) 1.07040(7) 0.51249(5) 0.02258(12) Uani 1 1 d . . .
H2 H 0.373(2) 0.292(3) 0.441(2) 0.022(8) Uiso 1 1 d . . .
O2 O 0.49879(11) 0.20001(18) 0.46219(12) 0.0169(3) Uani 1 1 d . U .
C2 C 0.48724(18) 0.1295(3) 0.37309(18) 0.0190(5) Uani 1 1 d . U .
O3 O 0.46396(12) 0.41821(18) 0.58873(11) 0.0172(3) Uani 1 1 d . U .
H3 H 0.574(2) 0.063(3) 0.283(2) 0.023(8) Uiso 1 1 d . . .
C3 C 0.40649(17) 0.2270(3) 0.48489(19) 0.0198(5) Uani 1 1 d . U .
O4 O 0.65974(12) 0.4905(2) 0.66963(12) 0.0207(3) Uani 1 1 d . U .
H4 H 0.695(2) 0.185(3) 0.241(2) 0.016(7) Uiso 1 1 d . . .
C4 C 0.42032(19) 0.2820(3) 0.58449(18) 0.0208(5) Uani 1 1 d . U .
O5 O 0.80147(12) 0.48978(19) 0.56405(12) 0.0190(3) Uani 1 1 d . U .
H5 H 0.762(2) 0.192(3) 0.336(2) 0.017(7) Uiso 1 1 d . . .
C5 C 0.49676(19) 0.4634(3) 0.68532(17) 0.0199(5) Uani 1 1 d . U .
C6 C 0.59911(19) 0.4199(3) 0.72374(17) 0.0227(5) Uani 1 1 d . U .
H6 H 0.895(2) 0.482(3) 0.377(2) 0.021(8) Uiso 1 1 d . . .
O6 O 0.75300(12) 0.47249(17) 0.36531(12) 0.0182(3) Uani 1 1 d . U .
C7 C 0.75864(19) 0.4824(3) 0.71545(18) 0.0251(5) Uani 1 1 d . U .
H7 H 0.862(2) 0.360(3) 0.433(2) 0.022(8) Uiso 1 1 d . . .
O7 O 0.62752(12) 0.24200(17) 0.34433(12) 0.0160(3) Uani 1 1 d . U .
C8 C 0.81727(19) 0.5576(3) 0.65400(19) 0.0247(5) Uani 1 1 d . U .
H8 H 0.929(2) 0.541(3) 0.540(2) 0.028(8) Uiso 1 1 d . . .
O8 O 0.73221(14) 0.2046(2) 0.57341(14) 0.0228(4) Uani 1 1 d . . .
C9 C 0.86267(18) 0.5443(3) 0.50428(19) 0.0219(5) Uani 1 1 d . U .
H9 H 0.797(2) 0.649(3) 0.643(2) 0.022(8) Uiso 1 1 d . . .
C10 C 0.84988(17) 0.4552(3) 0.41655(18) 0.0200(5) Uani 1 1 d . U .
H10 H 0.887(2) 0.556(3) 0.683(2) 0.025(8) Uiso 1 1 d . . .
C11 C 0.73339(18) 0.3892(3) 0.28062(17) 0.0196(5) Uani 1 1 d . U .
H11 H 0.769(3) 0.527(4) 0.780(3) 0.035(10) Uiso 1 1 d . . .
C12 C 0.70933(18) 0.2390(3) 0.29980(18) 0.0193(5) Uani 1 1 d . U .
H13 H 0.616(2) 0.445(3) 0.788(2) 0.015(7) Uiso 1 1 d . . .
H14 H 0.610(2) 0.319(3) 0.719(2) 0.019(7) Uiso 1 1 d . . .
H15 H 0.456(2) 0.421(3) 0.726(2) 0.024(8) Uiso 1 1 d . . .
H16 H 0.496(2) 0.562(4) 0.691(2) 0.028(8) Uiso 1 1 d . . .
H17 H 0.357(2) 0.299(3) 0.601(2) 0.025(8) Uiso 1 1 d . . .
H18 H 0.844(2) 0.647(4) 0.487(2) 0.025(8) Uiso 1 1 d . . .
H19 H 0.679(2) 0.433(3) 0.242(2) 0.017(7) Uiso 1 1 d . . .
H20 H 0.456(2) 0.040(4) 0.376(2) 0.029(9) Uiso 1 1 d . . .
H21 H 0.462(2) 0.224(4) 0.628(2) 0.028(8) Uiso 1 1 d . . .
H22 H 0.788(2) 0.392(4) 0.247(2) 0.030(9) Uiso 1 1 d . . .
H23 H 0.449(2) 0.187(4) 0.323(2) 0.029(8) Uiso 1 1 d . . .
H24 H 0.626(2) 0.048(4) 0.393(2) 0.025(8) Uiso 1 1 d . . .
H25 H 0.744(3) 0.130(5) 0.559(3) 0.040(11) Uiso 1 1 d . . .
H26 H 0.780(3) 0.252(5) 0.585(3) 0.061(14) Uiso 1 1 d . . .
H12 H 0.781(2) 0.383(4) 0.727(2) 0.035(9) Uiso 1 1 d . . .

loop_
_atom_site_aniso_label
_atom_site_aniso_U_11
_atom_site_aniso_U_22
_atom_site_aniso_U_33
_atom_site_aniso_U_23
_atom_site_aniso_U_13
_atom_site_aniso_U_12
Np1 0.01115(6) 0.01197(6) 0.00981(6) 0.00068(4) 0.00223(4) 0.00068(5)
Na1 0.0220(5) 0.0155(5) 0.0173(4) 0.0004(3) 0.0000(4) 0.0029(4)
Cl1 0.0225(3) 0.0184(3) 0.0178(3) -0.0038(2) 0.0026(2) 0.0019(2)
O1 0.0248(8) 0.0199(9) 0.0136(8) 0.0019(6) 0.0048(7) 0.0030(7)
C1 0.0204(11) 0.0126(11) 0.0225(12) -0.0032(9) 0.0046(9) -0.0025(9)
Cl2 0.0145(2) 0.0204(3) 0.0334(3) -0.0044(2) 0.0061(2) -0.0023(2)
O2 0.0141(7) 0.0199(8) 0.0170(8) -0.0029(6) 0.0041(6) -0.0008(6)
C2 0.0188(11) 0.0177(11) 0.0200(11) -0.0029(9) 0.0030(9) -0.0038(9)
O3 0.0227(8) 0.0158(8) 0.0137(8) 0.0024(6) 0.0054(6) 0.0011(7)
C3 0.0164(11) 0.0189(12) 0.0258(12) 0.0009(9) 0.0080(9) -0.0019(9)
O4 0.0178(8) 0.0305(10) 0.0130(7) 0.0021(7) 0.0011(6) 0.0056(7)
C4 0.0241(12) 0.0174(11) 0.0233(12) 0.0038(9) 0.0107(10) -0.0012(9)
O5 0.0184(7) 0.0202(8) 0.0184(8) -0.0045(7) 0.0039(6) -0.0020(7)
C5 0.0226(11) 0.0229(12) 0.0149(11) 0.0009(8) 0.0059(9) 0.0075(9)
C6 0.0271(12) 0.0280(14) 0.0131(11) 0.0041(9) 0.0043(9) 0.0092(10)
O6 0.0153(7) 0.0188(9) 0.0201(8) -0.0011(6) 0.0026(6) 0.0006(6)
C7 0.0203(11) 0.0380(16) 0.0143(11) -0.0050(10) -0.0030(9) 0.0076(11)
O7 0.0168(8) 0.0140(8) 0.0185(8) -0.0011(6) 0.0067(6) -0.0008(6)
C8 0.0210(12) 0.0286(14) 0.0223(12) -0.0120(10) -0.0008(10) -0.0003(10)
O8 0.0232(9) 0.0174(9) 0.0270(10) 0.0002(7) 0.0029(8) 0.0029(8)
C9 0.0168(11) 0.0228(12) 0.0258(12) -0.0007(9) 0.0037(10) -0.0041(9)
C10 0.0157(11) 0.0245(12) 0.0200(11) 0.0032(9) 0.0040(9) 0.0018(9)
C11 0.0207(11) 0.0220(12) 0.0175(11) -0.0002(9) 0.0069(9) -0.0013(9)
C12 0.0204(11) 0.0201(12) 0.0197(11) -0.0027(9) 0.0100(9) 0.0008(9)

loop_
_atom_type_symbol
_atom_type_description
_atom_type_scat_dispersion_real
_atom_type_scat_dispersion_imag
_atom_type_scat_source
C C 0.0033 0.0016 'International Tables Vol C Tables 4.2.6.8 and 6.1.1.4'
H H 0.0000 0.0000 'International Tables Vol C Tables 4.2.6.8 and 6.1.1.4'
Na Na 0.0362 0.0249 'International Tables Vol C Tables 4.2.6.8 and 6.1.1.4'
O O 0.0106 0.0060 'International Tables Vol C Tables 4.2.6.8 and 6.1.1.4'
Cl Cl 0.1484 0.1585 'International Tables Vol C Tables 4.2.6.8 and 6.1.1.4'
Np Np -11.4937 4.1493 'International Tables Vol C Tables 4.2.6.8 and 6.1.1.4'

loop_
_geom_angle_atom_site_label_1
_geom_angle_atom_site_label_2
_geom_angle_atom_site_label_3
_geom_angle
_geom_angle_site_symmetry_1
_geom_angle_site_symmetry_3
O1 Np1 O1 180.00(9) 3_576 .
O1 Np1 Cl1 89.15(6) 3_576 .
O1 Np1 Cl1 90.85(6) . .
O1 Np1 Cl1 90.85(6) 3_576 3_576
O1 Np1 Cl1 89.15(6) . 3_576
Cl1 Np1 Cl1 180.0 . 3_576
O1 Np1 Cl2 90.42(6) 3_576 .
O1 Np1 Cl2 89.58(6) . .
Cl1 Np1 Cl2 89.93(2) . .
Cl1 Np1 Cl2 90.07(2) 3_576 .
O1 Np1 Cl2 89.58(6) 3_576 3_576
O1 Np1 Cl2 90.42(6) . 3_576
Cl1 Np1 Cl2 90.07(2) . 3_576
Cl1 Np1 Cl2 89.93(2) 3_576 3_576
Cl2 Np1 Cl2 180.0 . 3_576
O8 Na1 O3 176.95(8) 3_666 .
O8 Na1 O7 85.87(7) 3_666 3_666
O3 Na1 O7 93.87(6) . 3_666
O8 Na1 O2 86.27(7) 3_666 3_666
O3 Na1 O2 96.38(7) . 3_666
O7 Na1 O2 64.92(6) 3_666 3_666
O8 Na1 O5 71.62(7) 3_666 3_666
O3 Na1 O5 105.77(7) . 3_666
O7 Na1 O5 113.56(6) 3_666 3_666
O2 Na1 O5 157.83(7) 3_666 3_666
O8 Na1 O4 82.46(7) 3_666 3_666
O3 Na1 O4 97.81(6) . 3_666
O7 Na1 O4 168.32(7) 3_666 3_666
O2 Na1 O4 113.53(7) 3_666 3_666
O5 Na1 O4 63.07(6) 3_666 3_666
O8 Na1 O6 98.44(7) 3_666 3_666
O3 Na1 O6 78.79(6) . 3_666
O7 Na1 O6 61.68(5) 3_666 3_666
O2 Na1 O6 125.80(6) 3_666 3_666
O5 Na1 O6 61.35(6) 3_666 3_666
O4 Na1 O6 120.64(6) 3_666 3_666
O8 Na1 O3 108.62(7) 3_666 3_666
O3 Na1 O3 74.06(6) . 3_666
O7 Na1 O3 123.12(6) 3_666 3_666
O2 Na1 O3 61.78(5) 3_666 3_666
O5 Na1 O3 123.27(6) 3_666 3_666
O4 Na1 O3 60.92(5) 3_666 3_666
O6 Na1 O3 152.63(6) 3_666 3_666
O7 C1 C2 107.84(19) . .
O7 C1 H3 109.1(18) . .
C2 C1 H3 107.4(17) . .
O7 C1 H24 111(2) . .
C2 C1 H24 112.5(19) . .
H3 C1 H24 109(3) . .
C2 O2 C3 109.96(18) . .
C2 O2 Na1 116.19(13) . 3_666
C3 O2 Na1 120.54(14) . 3_666
O2 C2 C1 109.21(19) . .
O2 C2 H20 110(2) . .
C1 C2 H20 110(2) . .
O2 C2 H23 110.3(19) . .
C1 C2 H23 107.5(18) . .
H20 C2 H23 109(3) . .
C4 O3 C5 111.48(18) . .
C4 O3 Na1 118.02(15) . .
C5 O3 Na1 106.57(13) . .
C4 O3 Na1 105.21(13) . 3_666
C5 O3 Na1 109.28(13) . 3_666
Na1 O3 Na1 105.94(6) . 3_666
O2 C3 C4 109.1(2) . .
O2 C3 H1 112.3(18) . .
C4 C3 H1 105.5(18) . .
O2 C3 H2 109.0(18) . .
C4 C3 H2 111.0(19) . .
H1 C3 H2 110(3) . .
C7 O4 C6 111.21(19) . .
C7 O4 Na1 111.06(14) . 3_666
C6 O4 Na1 110.13(15) . 3_666
O3 C4 C3 109.36(19) . .
O3 C4 H17 103.9(19) . .
C3 C4 H17 109.9(18) . .
O3 C4 H21 107(2) . .
C3 C4 H21 112(2) . .
H17 C4 H21 114(3) . .
C8 O5 C9 112.0(2) . .
C8 O5 Na1 119.17(14) . 3_666
C9 O5 Na1 122.12(15) . 3_666
O3 C5 C6 112.05(19) . .
O3 C5 H15 109.6(18) . .
C6 C5 H15 107.7(18) . .
O3 C5 H16 112(2) . .
C6 C5 H16 106(2) . .
H15 C5 H16 110(3) . .
O4 C6 C5 107.9(2) . .
O4 C6 H13 110.6(18) . .
C5 C6 H13 109.2(18) . .
O4 C6 H14 107.7(17) . .
C5 C6 H14 113.2(17) . .
H13 C6 H14 108(2) . .
C10 O6 C11 112.19(19) . .
C10 O6 Na1 105.02(13) . 3_666
C11 O6 Na1 110.52(13) . 3_666
O4 C7 C8 107.9(2) . .
O4 C7 H11 111(2) . .
C8 C7 H11 110(2) . .
O4 C7 H12 112(2) . .
C8 C7 H12 111(2) . .
H11 C7 H12 105(3) . .
C1 O7 C12 112.98(18) . .
C1 O7 Na1 112.86(13) . 3_666
C12 O7 Na1 120.01(14) . 3_666
O5 C8 C7 108.1(2) . .
O5 C8 H9 106.5(19) . .
C7 C8 H9 111.6(19) . .
O5 C8 H10 109.6(19) . .
C7 C8 H10 111.4(19) . .
H9 C8 H10 110(3) . .
Na1 O8 H25 133(3) 3_666 .
Na1 O8 H26 95(3) 3_666 .
H25 O8 H26 111(4) . .
O5 C9 C10 108.1(2) . .
O5 C9 H8 107.9(19) . .
C10 C9 H8 111.1(19) . .
O5 C9 H18 109.3(17) . .
C10 C9 H18 110.5(18) . .
H8 C9 H18 110(3) . .
O6 C10 C9 108.1(2) . .
O6 C10 H6 110.0(19) . .
C9 C10 H6 110.9(19) . .
O6 C10 H7 110.5(19) . .
C9 C10 H7 110.7(19) . .
H6 C10 H7 107(2) . .
O6 C11 C12 112.6(2) . .
O6 C11 H19 104.8(18) . .
C12 C11 H19 109.7(19) . .
O6 C11 H22 111(2) . .
C12 C11 H22 110(2) . .
H19 C11 H22 109(3) . .
O7 C12 C11 107.13(19) . .
O7 C12 H4 110.3(16) . .
C11 C12 H4 111.0(17) . .
O7 C12 H5 112.9(17) . .
C11 C12 H5 112.0(18) . .
H4 C12 H5 104(2) . .

loop_
_geom_bond_atom_site_label_1
_geom_bond_atom_site_label_2
_geom_bond_distance
_geom_bond_site_symmetry_2
Np1 O1 1.7572(17) 3_576
Np1 O1 1.7572(17) .
Np1 Cl1 2.6637(7) .
Np1 Cl1 2.6637(7) 3_576
Np1 Cl2 2.6675(8) .
Np1 Cl2 2.6676(8) 3_576
Na1 O8 2.355(2) 3_666
Na1 O3 2.486(2) .
Na1 O7 2.5496(19) 3_666
Na1 O2 2.563(2) 3_666
Na1 O5 2.586(2) 3_666
Na1 O4 2.646(2) 3_666
Na1 O6 2.880(2) 3_666
Na1 O3 2.9722(19) 3_666
C1 O7 1.417(3) .
C1 C2 1.500(3) .
C1 H3 1.02(3) .
C1 H24 0.96(3) .
O2 C2 1.423(3) .
O2 C3 1.427(3) .
O2 Na1 2.563(2) 3_666
C2 H20 0.97(3) .
C2 H23 0.98(3) .
O3 C4 1.431(3) .
O3 C5 1.436(3) .
O3 Na1 2.9722(19) 3_666
C3 C4 1.497(4) .
C3 H1 0.92(3) .
C3 H2 0.94(3) .
O4 C7 1.423(3) .
O4 C6 1.431(3) .
O4 Na1 2.646(2) 3_666
C4 H17 0.98(3) .
C4 H21 0.95(3) .
O5 C8 1.420(3) .
O5 C9 1.429(3) .
O5 Na1 2.586(2) 3_666
C5 C6 1.499(3) .
C5 H15 0.99(3) .
C5 H16 0.95(4) .
C6 H13 0.94(3) .
C6 H14 0.98(3) .
O6 C10 1.428(3) .
O6 C11 1.431(3) .
O6 Na1 2.880(2) 3_666
C7 C8 1.503(4) .
C7 H11 0.99(4) .
C7 H12 1.00(4) .
O7 C12 1.426(3) .
O7 Na1 2.5495(19) 3_666
C8 H9 0.92(3) .
C8 H10 0.98(3) .
O8 Na1 2.355(2) 3_666
O8 H25 0.77(4) .
O8 H26 0.80(5) .
C9 C10 1.498(4) .
C9 H8 0.97(3) .
C9 H18 1.03(3) .
C10 H6 0.96(3) .
C10 H7 0.95(3) .
C11 C12 1.507(4) .
C11 H19 0.95(3) .
C11 H22 0.98(3) .
C12 H4 0.98(3) .
C12 H5 0.93(3) .
